data_7128019
loop_
_publ_author_name
'Liu, Hongming'
'Wu, Qingchen'
'Liu, Lili'
'Lin, Zheshuai'
'Halasyamani, P. Shiv'
'Chen, Xingguo'
'Qin, Jingui'

_publ_section_title
;
 AgBi(SO<sub>4</sub>)(IO<sub>3</sub>)<sub>2</sub>: aliovalent substitution
 induces structure dimensional upgrade and second harmonic generation
 enhancement.
;
_journal_issue 30
_journal_name_full 'Chemical communications (Cambridge, England)'
_journal_page_first 3712
_journal_page_last 3715
_journal_paper_doi 10.1039/d0cc07862j
_journal_volume 57
_journal_year 2021
_chemical_formula_sum 'Ag2 Bi2 I4 O20 S2'
_chemical_formula_weight 1525.42
_space_group_crystal_system triclinic
_space_group_IT_number 1
_space_group_name_Hall 'P 1'
_space_group_name_H-M_alt 'P 1'
_audit_creation_method SHELXL-2014/7
_audit_update_record
;
2019-12-13 deposited with the CCDC.	2021-03-09 downloaded from the CCDC.
;
_cell_angle_alpha 90.5980(10)
_cell_angle_beta 92.1510(10)
_cell_angle_gamma 109.8950(10)
_cell_formula_units_Z 1
_cell_length_a 5.5189(4)
_cell_length_b 6.9129(4)
_cell_length_c 11.8527(8)
_cell_measurement_reflns_used 4886
_cell_measurement_temperature 296(2)
_cell_measurement_theta_max 27.55
_cell_measurement_theta_min 3.13
_cell_volume 424.78(5)
_computing_cell_refinement 'Bruker SAINT'
_computing_data_collection 'Bruker APEX2'
_computing_data_reduction 'Bruker SAINT'
_computing_molecular_graphics 'Bruker SHELXTL'
_computing_publication_material 'Bruker SHELXTL'
_computing_structure_refinement 'SHELXL-2014/7 (Sheldrick, 2014)'
_computing_structure_solution 'SHELXS-97 (Sheldrick, 2008)'
_diffrn_ambient_temperature 296(2)
_diffrn_measured_fraction_theta_full 0.999
_diffrn_measured_fraction_theta_max 0.987
_diffrn_measurement_device_type 'Bruker APEX-II CCD'
_diffrn_measurement_method '\f and \w scans'
_diffrn_radiation_type MoK\a
_diffrn_radiation_wavelength 0.71073
_diffrn_reflns_av_R_equivalents 0.0212
_diffrn_reflns_av_unetI/netI 0.0346
_diffrn_reflns_Laue_measured_fraction_full 0.999
_diffrn_reflns_Laue_measured_fraction_max 0.987
_diffrn_reflns_limit_h_max 7
_diffrn_reflns_limit_h_min -7
_diffrn_reflns_limit_k_max 8
_diffrn_reflns_limit_k_min -8
_diffrn_reflns_limit_l_max 15
_diffrn_reflns_limit_l_min -15
_diffrn_reflns_number 5137
_diffrn_reflns_point_group_measured_fraction_full 0.999
_diffrn_reflns_point_group_measured_fraction_max 0.987
_diffrn_reflns_theta_full 25.242
_diffrn_reflns_theta_max 27.551
_diffrn_reflns_theta_min 1.720
_diffrn_source 'sealed tube'
_exptl_absorpt_coefficient_mu 30.546
_exptl_absorpt_correction_T_max 0.548
_exptl_absorpt_correction_T_min 0.543
_exptl_absorpt_correction_type multi-scan
_exptl_crystal_colour Colorless
_exptl_crystal_density_diffrn 5.963
_exptl_crystal_description Block
_exptl_crystal_F_000 664
_exptl_crystal_size_max 0.020
_exptl_crystal_size_mid 0.020
_exptl_crystal_size_min 0.020
_refine_diff_density_max 2.392
_refine_diff_density_min -2.370
_refine_diff_density_rms 0.347
_refine_ls_abs_structure_details
;
 Refined as an inversion twin.
;
_refine_ls_abs_structure_Flack 0.095(5)
_refine_ls_extinction_coef 0.0337(15)
_refine_ls_extinction_expression Fc^*^=kFc[1+0.001xFc^2^\l^3^/sin(2\q)]^-1/4^
_refine_ls_extinction_method 'SHELXL-2014/7 (Sheldrick 2014'
_refine_ls_goodness_of_fit_ref 1.065
_refine_ls_hydrogen_treatment undef
_refine_ls_matrix_type full
_refine_ls_number_parameters 273
_refine_ls_number_reflns 3680
_refine_ls_number_restraints 45
_refine_ls_restrained_S_all 1.061
_refine_ls_R_factor_all 0.0368
_refine_ls_R_factor_gt 0.0368
_refine_ls_shift/su_max 0.001
_refine_ls_shift/su_mean 0.000
_refine_ls_structure_factor_coef Fsqd
_refine_ls_weighting_details 'w=1/[\s^2^(Fo^2^)+(0.0733P)^2^+1.3986P] where P=(Fo^2^+2Fc^2^)/3'
_refine_ls_weighting_scheme calc
_refine_ls_wR_factor_gt 0.0905
_refine_ls_wR_factor_ref 0.0905
_reflns_Friedel_coverage 1.000
_reflns_Friedel_fraction_full 0.999
_reflns_Friedel_fraction_max 0.987
_reflns_number_gt 3676
_reflns_number_total 3680
_reflns_threshold_expression 'I > 2\s(I)'
_cod_data_source_file d0cc07862j2.cif
_cod_data_source_block a
_cod_depositor_comments
;
The following automatic conversions were performed:

data item '_exptl_absorpt_correction_type' value 'Multi-scan' was
changed to 'multi-scan' in accordance with the
/home/data/users/saulius/crontab/automatic-downloads/rss-feeds/RSC/lib/dictionaries/cif_core.dic
dictionary named 'cif_core.dic' version 2.4.2 last updated on
2011-04-26.

Automatic conversion script
Id: cif_fix_values 7556 2019-12-06 15:28:31Z antanas 

 Adding full bibliography for 7128019.cif.
;
_cod_database_code 7128019
_shelx_shelxl_version_number 2014/7
_shelx_space_group_comment
;
The symmetry employed for this shelxl refinement is uniquely defined
by the following loop, which should always be used as a source of
symmetry information in preference to the above space-group names.
They are only intended as comments.
;
_shelx_estimated_absorpt_t_min 0.580
_shelx_estimated_absorpt_t_max 0.580

loop_
_space_group_symop_operation_xyz
'x, y, z'

loop_
_atom_site_label
_atom_site_type_symbol
_atom_site_fract_x
_atom_site_fract_y
_atom_site_fract_z
_atom_site_U_iso_or_equiv
_atom_site_adp_type
_atom_site_occupancy
_atom_site_site_symmetry_order
_atom_site_calc_flag
_atom_site_refinement_flags_posn
_atom_site_refinement_flags_adp
_atom_site_refinement_flags_occupancy
_atom_site_disorder_assembly
_atom_site_disorder_group
Ag1 Ag 0.1836(3) 0.0304(2) 0.93162(15) 0.0183(4) Uani 1 1 d . . . . .
Ag2 Ag 0.5926(3) 0.8511(3) 0.73212(15) 0.0185(4) Uani 1 1 d . . . . .
Bi1 Bi 0.00350(9) 0.59077(8) 0.49392(5) 0.0091(2) Uani 1 1 d . . . . .
Bi2 Bi 0.48855(10) 0.62473(8) 0.04637(5) 0.0085(2) Uani 1 1 d . . . . .
I1 I 0.2542(2) 0.20276(18) 0.65829(10) 0.0086(3) Uani 1 1 d . . . . .
I2 I -0.0572(2) 0.53485(18) 0.81227(9) 0.0072(3) Uani 1 1 d . . . . .
I3 I -0.2063(2) 0.22847(17) 0.09147(9) 0.0071(3) Uani 1 1 d . . . . .
I4 I 0.6566(2) 0.98834(17) 0.44563(9) 0.0065(3) Uani 1 1 d . . . . .
O1 O 0.253(3) 0.465(2) 0.6458(13) 0.020(3) Uani 1 1 d . . . . .
O2 O 0.004(3) 0.114(2) 0.7577(12) 0.017(3) Uani 1 1 d . . . . .
O3 O 0.511(3) 0.233(2) 0.7603(13) 0.021(3) Uani 1 1 d . . . . .
O4 O -0.097(3) 0.657(2) 0.6810(11) 0.018(3) Uani 1 1 d . . . . .
O5 O 0.259(3) 0.714(2) 0.8626(11) 0.014(3) Uani 1 1 d . . . . .
O6 O -0.238(3) 0.664(2) 0.8906(11) 0.013(3) Uani 1 1 d . . . . .
O7 O 0.056(2) 0.379(2) 0.0042(12) 0.015(3) Uani 1 1 d . . . . .
O8 O -0.465(2) 0.3051(19) 0.0257(11) 0.010(2) Uani 1 1 d . . . . .
O9 O -0.273(3) -0.005(2) 0.0084(12) 0.013(2) Uani 1 1 d . . . . .
O10 O 0.397(2) 0.847(2) 0.5385(11) 0.009(2) Uani 1 1 d . U . . .
O11 O 0.906(2) 0.910(2) 0.5093(11) 0.011(2) Uani 1 1 d . U . . .
O12 O 0.730(2) 1.226(2) 0.5279(11) 0.013(3) Uani 1 1 d . U . . .
O13 O 0.169(3) 0.338(2) 0.3969(12) 0.016(3) Uani 1 1 d . . . . .
O14 O 0.598(3) 0.586(2) 0.3804(12) 0.019(3) Uani 1 1 d . . . . .
O15 O 0.312(2) 0.464(2) 0.2135(11) 0.011(2) Uani 1 1 d . U . . .
O16 O 0.501(3) 0.238(2) 0.3076(12) 0.017(3) Uani 1 1 d . . . . .
O17 O 0.156(2) 0.764(2) 0.3209(11) 0.011(2) Uani 1 1 d . U . . .
O18 O 0.271(2) 0.875(2) 0.1324(11) 0.013(3) Uani 1 1 d . . . . .
O19 O -0.145(2) 0.630(2) 0.1599(11) 0.013(3) Uani 1 1 d . U . . .
O20 O -0.052(3) 0.976(2) 0.2276(12) 0.017(3) Uani 1 1 d . . . . .
S1 S 0.3970(8) 0.4039(7) 0.3244(4) 0.0072(9) Uani 1 1 d . . . . .
S2 S 0.0594(8) 0.8163(7) 0.2110(4) 0.0074(8) Uani 1 1 d . U . . .

loop_
_atom_site_aniso_label
_atom_site_aniso_U_11
_atom_site_aniso_U_22
_atom_site_aniso_U_33
_atom_site_aniso_U_23
_atom_site_aniso_U_13
_atom_site_aniso_U_12
Ag1 0.0220(8) 0.0161(8) 0.0151(8) -0.0051(6) -0.0054(6) 0.0050(6)
Ag2 0.0133(6) 0.0242(9) 0.0168(8) 0.0061(6) -0.0005(5) 0.0048(6)
Bi1 0.0097(3) 0.0094(3) 0.0060(3) -0.0032(2) -0.0013(2) 0.0007(2)
Bi2 0.0094(3) 0.0087(4) 0.0069(3) -0.0028(2) -0.0020(2) 0.0027(2)
I1 0.0096(5) 0.0094(6) 0.0066(5) -0.0042(4) -0.0028(4) 0.0034(4)
I2 0.0084(5) 0.0094(6) 0.0040(5) -0.0031(4) -0.0026(4) 0.0039(4)
I3 0.0104(5) 0.0073(5) 0.0043(6) -0.0013(4) -0.0009(4) 0.0041(4)
I4 0.0085(5) 0.0075(5) 0.0034(5) -0.0023(4) -0.0026(4) 0.0031(4)
O1 0.029(7) 0.014(7) 0.020(8) 0.000(6) -0.007(6) 0.010(6)
O2 0.013(6) 0.024(8) 0.010(6) 0.001(5) 0.003(5) 0.000(6)
O3 0.018(7) 0.025(8) 0.018(7) -0.007(6) -0.015(6) 0.008(6)
O4 0.025(7) 0.029(8) 0.006(6) 0.006(5) 0.002(5) 0.019(6)
O5 0.011(6) 0.016(7) 0.008(6) -0.002(5) -0.001(5) -0.004(5)
O6 0.017(6) 0.017(7) 0.010(6) 0.000(5) 0.003(5) 0.012(5)
O7 0.011(6) 0.022(7) 0.010(6) 0.005(5) 0.003(5) 0.002(5)
O8 0.004(5) 0.008(6) 0.016(6) 0.001(5) -0.004(5) 0.001(5)
O9 0.014(6) 0.007(6) 0.016(6) -0.002(5) -0.001(5) 0.003(5)
O10 0.005(4) 0.011(5) 0.007(5) -0.003(4) -0.002(4) -0.001(4)
O11 0.011(5) 0.011(5) 0.011(5) -0.004(4) -0.007(4) 0.006(4)
O12 0.014(5) 0.013(5) 0.012(5) -0.004(4) -0.002(4) 0.003(4)
O13 0.010(6) 0.020(8) 0.016(7) 0.004(6) 0.010(5) 0.001(5)
O14 0.021(7) 0.019(8) 0.014(7) -0.006(6) -0.002(5) 0.004(6)
O15 0.011(4) 0.014(5) 0.007(5) -0.002(4) -0.004(4) 0.005(4)
O16 0.025(7) 0.017(7) 0.014(7) -0.005(5) -0.009(6) 0.013(6)
O17 0.009(4) 0.013(5) 0.009(5) 0.000(4) -0.005(4) 0.004(4)
O18 0.013(6) 0.013(7) 0.011(6) 0.003(5) 0.001(5) 0.002(5)
O19 0.011(5) 0.011(5) 0.014(5) -0.006(4) -0.004(4) -0.001(4)
O20 0.022(7) 0.018(7) 0.016(7) -0.004(6) -0.004(5) 0.016(6)
S1 0.0085(18) 0.009(2) 0.005(2) -0.0035(17) -0.0017(16) 0.0047(16)
S2 0.0091(18) 0.009(2) 0.0033(18) -0.0021(15) -0.0038(15) 0.0023(16)

loop_
_atom_type_symbol
_atom_type_description
_atom_type_scat_dispersion_real
_atom_type_scat_dispersion_imag
_atom_type_scat_source
Ag Ag -0.8971 1.1015 'International Tables Vol C Tables 4.2.6.8 and 6.1.1.4'
Bi Bi -4.1077 10.2566 'International Tables Vol C Tables 4.2.6.8 and 6.1.1.4'
I I -0.4742 1.8119 'International Tables Vol C Tables 4.2.6.8 and 6.1.1.4'
O O 0.0106 0.0060 'International Tables Vol C Tables 4.2.6.8 and 6.1.1.4'
S S 0.1246 0.1234 'International Tables Vol C Tables 4.2.6.8 and 6.1.1.4'

loop_
_geom_angle_atom_site_label_1
_geom_angle_atom_site_label_2
_geom_angle_atom_site_label_3
_geom_angle
_geom_angle_site_symmetry_1
_geom_angle_site_symmetry_3
_geom_angle_publ_flag
O2 Ag1 O8 116.8(5) . 1_656 ?
O2 Ag1 O5 98.1(5) . 1_545 ?
O8 Ag1 O5 119.6(4) 1_656 1_545 ?
O2 Ag2 O5 130.5(5) 1_665 . ?
O2 Ag2 O10 112.3(5) 1_665 . ?
O5 Ag2 O10 109.7(4) . . ?
O2 Ag2 O4 77.9(5) 1_665 1_655 ?
O5 Ag2 O4 121.4(5) . 1_655 ?
O10 Ag2 O4 97.1(4) . 1_655 ?
O10 Bi1 O4 84.2(5) . . ?
O10 Bi1 O17 72.9(4) . . ?
O4 Bi1 O17 141.5(5) . . ?
O10 Bi1 O11 74.7(4) . 1_455 ?
O4 Bi1 O11 67.7(5) . 1_455 ?
O17 Bi1 O11 76.4(4) . 1_455 ?
O10 Bi1 O12 144.7(4) . 1_445 ?
O4 Bi1 O12 85.0(5) . 1_445 ?
O17 Bi1 O12 130.9(4) . 1_445 ?
O11 Bi1 O12 130.6(4) 1_455 1_445 ?
O10 Bi1 O13 98.6(5) . . ?
O4 Bi1 O13 137.0(5) . . ?
O17 Bi1 O13 78.1(4) . . ?
O11 Bi1 O13 154.5(4) 1_455 . ?
O12 Bi1 O13 68.1(4) 1_445 . ?
O10 Bi1 O14 133.3(5) . 1_455 ?
O4 Bi1 O14 101.8(5) . 1_455 ?
O17 Bi1 O14 74.7(4) . 1_455 ?
O11 Bi1 O14 65.7(4) 1_455 1_455 ?
O12 Bi1 O14 81.9(5) 1_445 1_455 ?
O13 Bi1 O14 106.5(5) . 1_455 ?
O10 Bi1 O1 70.3(5) . . ?
O4 Bi1 O1 67.0(5) . . ?
O17 Bi1 O1 128.7(5) . . ?
O11 Bi1 O1 124.4(5) 1_455 . ?
O12 Bi1 O1 74.5(5) 1_445 . ?
O13 Bi1 O1 73.6(5) . . ?
O14 Bi1 O1 154.5(5) 1_455 . ?
O8 Bi2 O15 78.5(4) 1_655 . ?
O8 Bi2 O19 72.4(4) 1_655 1_655 ?
O15 Bi2 O19 76.1(4) . 1_655 ?
O8 Bi2 O6 75.9(4) 1_655 1_654 ?
O15 Bi2 O6 152.1(4) . 1_654 ?
O19 Bi2 O6 85.6(4) 1_655 1_654 ?
O8 Bi2 O7 73.8(4) 1_655 . ?
O15 Bi2 O7 70.3(4) . . ?
O19 Bi2 O7 136.0(4) 1_655 . ?
O6 Bi2 O7 112.3(5) 1_654 . ?
O8 Bi2 O9 139.7(4) 1_655 1_665 ?
O15 Bi2 O9 130.6(4) . 1_665 ?
O19 Bi2 O9 87.1(4) 1_655 1_665 ?
O6 Bi2 O9 68.0(5) 1_654 1_665 ?
O7 Bi2 O9 136.5(4) . 1_665 ?
O8 Bi2 O18 152.6(4) 1_655 . ?
O15 Bi2 O18 76.1(4) . . ?
O19 Bi2 O18 110.7(4) 1_655 . ?
O6 Bi2 O18 130.9(4) 1_654 . ?
O7 Bi2 O18 88.0(5) . . ?
O9 Bi2 O18 67.0(4) 1_665 . ?
O8 Bi2 O5 110.9(4) 1_655 1_554 ?
O15 Bi2 O5 130.3(4) . 1_554 ?
O19 Bi2 O5 153.5(4) 1_655 1_554 ?
O6 Bi2 O5 70.5(4) 1_654 1_554 ?
O7 Bi2 O5 66.6(4) . 1_554 ?
O9 Bi2 O5 73.7(4) 1_665 1_554 ?
O18 Bi2 O5 78.9(4) . 1_554 ?
O3 I1 O2 94.7(7) . . ?
O3 I1 O1 102.5(7) . . ?
O2 I1 O1 98.0(7) . . ?
O6 I2 O4 92.8(6) . . ?
O6 I2 O5 94.3(6) . . ?
O4 I2 O5 99.5(7) . . ?
O9 I3 O7 94.1(6) . . ?
O9 I3 O8 96.1(6) . . ?
O7 I3 O8 97.9(6) . . ?
O11 I4 O12 96.4(6) . . ?
O11 I4 O10 97.3(6) . . ?
O12 I4 O10 92.6(6) . . ?
I1 O1 Bi1 125.8(7) . . ?
I1 O2 Ag2 128.6(8) . 1_445 ?
I1 O2 Ag1 109.2(6) . . ?
Ag2 O2 Ag1 104.5(5) 1_445 . ?
I2 O4 Bi1 129.7(7) . . ?
I2 O4 Ag2 103.2(6) . 1_455 ?
Bi1 O4 Ag2 125.1(5) . 1_455 ?
I2 O5 Ag2 120.0(6) . . ?
I2 O5 Ag1 106.2(6) . 1_565 ?
Ag2 O5 Ag1 102.0(5) . 1_565 ?
I2 O5 Bi2 119.3(6) . 1_556 ?
Ag2 O5 Bi2 105.9(5) . 1_556 ?
Ag1 O5 Bi2 100.2(5) 1_565 1_556 ?
I2 O6 Bi2 142.7(7) . 1_456 ?
I3 O7 Bi2 133.9(7) . . ?
I3 O8 Bi2 125.8(6) . 1_455 ?
I3 O8 Ag1 115.7(6) . 1_454 ?
Bi2 O8 Ag1 117.8(5) 1_455 1_454 ?
I3 O9 Bi2 132.9(7) . 1_445 ?
I4 O10 Bi1 129.9(7) . . ?
I4 O10 Ag2 108.0(5) . . ?
Bi1 O10 Ag2 117.6(5) . . ?
I4 O11 Bi1 132.3(7) . 1_655 ?
I4 O12 Bi1 133.0(7) . 1_665 ?
S1 O13 Bi1 122.6(8) . . ?
S1 O14 Bi1 127.3(8) . 1_655 ?
S1 O15 Bi2 139.9(7) . . ?
S2 O17 Bi1 141.0(7) . . ?
S2 O18 Bi2 125.3(7) . . ?
S2 O19 Bi2 126.5(8) . 1_455 ?
O16 S1 O15 109.9(8) . . ?
O16 S1 O14 110.1(9) . . ?
O15 S1 O14 109.5(8) . . ?
O16 S1 O13 111.2(9) . . ?
O15 S1 O13 107.8(8) . . ?
O14 S1 O13 108.2(9) . . ?
O20 S2 O18 112.7(9) . . ?
O20 S2 O17 110.2(8) . . ?
O18 S2 O17 109.1(7) . . ?
O20 S2 O19 108.5(8) . . ?
O18 S2 O19 106.7(8) . . ?
O17 S2 O19 109.6(8) . . ?

loop_
_geom_bond_atom_site_label_1
_geom_bond_atom_site_label_2
_geom_bond_distance
_geom_bond_site_symmetry_2
_geom_bond_publ_flag
Ag1 O2 2.415(14) . ?
Ag1 O8 2.430(13) 1_656 ?
Ag1 O5 2.498(15) 1_545 ?
Ag2 O2 2.381(14) 1_665 ?
Ag2 O5 2.397(13) . ?
Ag2 O10 2.495(13) . ?
Ag2 O4 2.593(13) 1_655 ?
Bi1 O10 2.325(13) . ?
Bi1 O4 2.383(13) . ?
Bi1 O17 2.417(13) . ?
Bi1 O11 2.446(13) 1_455 ?
Bi1 O12 2.504(14) 1_445 ?
Bi1 O13 2.515(15) . ?
Bi1 O14 2.560(14) 1_455 ?
Bi1 O1 2.561(14) . ?
Bi2 O8 2.322(13) 1_655 ?
Bi2 O15 2.357(13) . ?
Bi2 O19 2.377(13) 1_655 ?
Bi2 O6 2.389(12) 1_654 ?
Bi2 O7 2.442(14) . ?
Bi2 O9 2.503(13) 1_665 ?
Bi2 O18 2.638(14) . ?
Bi2 O5 2.662(13) 1_554 ?
I1 O3 1.784(14) . ?
I1 O2 1.799(13) . ?
I1 O1 1.821(15) . ?
I2 O6 1.818(12) . ?
I2 O4 1.820(13) . ?
I2 O5 1.834(14) . ?
I3 O9 1.801(14) . ?
I3 O7 1.833(13) . ?
I3 O8 1.833(11) . ?
I4 O11 1.790(12) . ?
I4 O12 1.816(14) . ?
I4 O10 1.846(12) . ?
O2 Ag2 2.381(14) 1_445 ?
O4 Ag2 2.593(13) 1_455 ?
O5 Ag1 2.498(15) 1_565 ?
O5 Bi2 2.662(13) 1_556 ?
O6 Bi2 2.389(12) 1_456 ?
O8 Bi2 2.322(13) 1_455 ?
O8 Ag1 2.430(12) 1_454 ?
O9 Bi2 2.503(13) 1_445 ?
O11 Bi1 2.446(13) 1_655 ?
O12 Bi1 2.504(14) 1_665 ?
O13 S1 1.495(13) . ?
O14 S1 1.492(15) . ?
O14 Bi1 2.560(14) 1_655 ?
O15 S1 1.490(13) . ?
O16 S1 1.461(14) . ?
O17 S2 1.485(13) . ?
O18 S2 1.470(13) . ?
O19 S2 1.498(13) . ?
O19 Bi2 2.377(13) 1_455 ?
O20 S2 1.451(14) . ?
